data_4064131
loop_
_publ_author_name
'Pettinari, Claudio'
'Marchetti, Fabio'
'Cerquetella, Adele'
'Pettinari, Riccardo'
'Monari, Magda'
'Mac Leod, Tatiana C. O.'
'Martins, Lu\'isa M. D. R. S.'
'Pombeiro, Armando J. L.'

_publ_section_title
;
 Coordination Chemistry of the (\h6-p-Cymene)ruthenium(II) Fragment with
 Bis-, Tris-, and Tetrakis(pyrazol-1-yl)borate Ligands: Synthesis,
 Structural, Electrochemical, and Catalytic Diastereoselective Nitroaldol
 Reaction Studies
;
_journal_issue 6
_journal_name_full Organometallics
_journal_page_first 1616
_journal_paper_doi 10.1021/om101146q
_journal_volume 30
_journal_year 2011
_chemical_formula_sum 'C28 H30 B Cl N4 Ru'
_chemical_formula_weight 569.89
_chemical_name_systematic
;
 ?
;
_space_group_IT_number 61
_symmetry_cell_setting orthorhombic
_symmetry_space_group_name_Hall '-P 2ac 2ab'
_symmetry_space_group_name_H-M 'P b c a'
_atom_sites_solution_hydrogens geom
_atom_sites_solution_primary direct
_atom_sites_solution_secondary difmap
_audit_creation_method SHELXL-97
_cell_angle_alpha 90.00
_cell_angle_beta 90.00
_cell_angle_gamma 90.00
_cell_formula_units_Z 8
_cell_length_a 12.3938(7)
_cell_length_b 18.4376(10)
_cell_length_c 22.1958(13)
_cell_measurement_temperature 298(2)
_cell_volume 5072.0(5)
_computing_cell_refinement SMART
_computing_data_collection SMART
_computing_data_reduction SAINT+
_computing_molecular_graphics 'SCHAKAL 99 (Keller 1999)'
_computing_publication_material 'SHELXL-97 (Sheldrick, 1997)'
_computing_structure_refinement 'SHELXL-97 (Sheldrick, 1997)'
_computing_structure_solution 'SIR-97 (Giacovazzo, 1997)'
_diffrn_ambient_temperature 298(2)
_diffrn_measured_fraction_theta_full 0.952
_diffrn_measured_fraction_theta_max 0.952
_diffrn_measurement_device_type 'Bruker SMART Apex II CCD'
_diffrn_measurement_method 'phi and omega scans'
_diffrn_radiation_monochromator graphite
_diffrn_radiation_source 'fine-focus sealed tube'
_diffrn_radiation_type MoK\a
_diffrn_radiation_wavelength 0.71073
_diffrn_reflns_av_R_equivalents 0.0322
_diffrn_reflns_av_sigmaI/netI 0.0248
_diffrn_reflns_limit_h_max 16
_diffrn_reflns_limit_h_min -16
_diffrn_reflns_limit_k_max 24
_diffrn_reflns_limit_k_min -24
_diffrn_reflns_limit_l_max 28
_diffrn_reflns_limit_l_min -28
_diffrn_reflns_number 39059
_diffrn_reflns_theta_full 28.73
_diffrn_reflns_theta_max 28.73
_diffrn_reflns_theta_min 1.83
_exptl_absorpt_coefficient_mu 0.748
_exptl_absorpt_correction_T_max 0.912
_exptl_absorpt_correction_T_min 0.801
_exptl_absorpt_correction_type multi-scan
_exptl_absorpt_process_details SADABS
_exptl_crystal_colour dark-orange
_exptl_crystal_density_diffrn 1.493
_exptl_crystal_density_method 'not measured'
_exptl_crystal_description parallelepiped
_exptl_crystal_F_000 2336
_exptl_crystal_size_max 0.30
_exptl_crystal_size_mid 0.25
_exptl_crystal_size_min 0.20
_refine_diff_density_max 0.480
_refine_diff_density_min -0.333
_refine_diff_density_rms 0.063
_refine_ls_extinction_method none
_refine_ls_goodness_of_fit_ref 1.018
_refine_ls_hydrogen_treatment mixed
_refine_ls_matrix_type full
_refine_ls_number_parameters 320
_refine_ls_number_reflns 6262
_refine_ls_number_restraints 0
_refine_ls_restrained_S_all 1.018
_refine_ls_R_factor_all 0.0442
_refine_ls_R_factor_gt 0.0301
_refine_ls_shift/su_max 0.042
_refine_ls_shift/su_mean 0.005
_refine_ls_structure_factor_coef Fsqd
_refine_ls_weighting_details 'calc w=1/[\s^2^(Fo^2^)+(0.0429P)^2^+1.7860P] where P=(Fo^2^+2Fc^2^)/3'
_refine_ls_weighting_scheme calc
_refine_ls_wR_factor_gt 0.0757
_refine_ls_wR_factor_ref 0.0830
_reflns_number_gt 4897
_reflns_number_total 6262
_reflns_threshold_expression >2\s(I)
_cod_data_source_file om101146q_si_001.cif
_cod_data_source_block comp1
_cod_depositor_comments
;
The following automatic conversions were performed:

'_symmetry_cell_setting' value 'Orthorhombic' changed to
'orthorhombic' according to
/home/saulius/struct/CIF-dictionaries/cif_core.dic dictionary named
'cif_core.dic' version 2.4.1 from 2010-06-29.

Automatic conversion script
Id: cif_fix_values 1715 2011-07-08 13:25:40Z adriana 
;
_cod_original_sg_symbol_H-M Pbca
_cod_database_code 4064131

loop_
_symmetry_equiv_pos_as_xyz
'x, y, z'
'-x+1/2, -y, z+1/2'
'-x, y+1/2, -z+1/2'
'x+1/2, -y+1/2, -z'
'-x, -y, -z'
'x-1/2, y, -z-1/2'
'x, -y-1/2, z-1/2'
'-x-1/2, y-1/2, z'

loop_
_atom_site_label
_atom_site_type_symbol
_atom_site_fract_x
_atom_site_fract_y
_atom_site_fract_z
_atom_site_U_iso_or_equiv
_atom_site_adp_type
_atom_site_occupancy
_atom_site_symmetry_multiplicity
_atom_site_calc_flag
_atom_site_refinement_flags
Ru Ru 0.398374(12) 0.231341(9) 0.675873(8) 0.03361(7) Uani 1 1 d .
Cl Cl 0.32170(5) 0.27583(4) 0.76798(3) 0.05454(16) Uani 1 1 d .
B B 0.17393(19) 0.16371(12) 0.59566(11) 0.0362(5) Uani 1 1 d .
C14 C 0.55610(17) 0.26319(12) 0.71161(11) 0.0424(5) Uani 1 1 d .
H14 H 0.5733 0.2818 0.7493 0.051 Uiso 1 1 calc R
C16 C 0.50127(18) 0.28037(13) 0.60863(11) 0.0455(5) Uani 1 1 d .
H16 H 0.4806 0.3106 0.5771 0.055 Uiso 1 1 calc R
C12 C 0.53051(17) 0.15758(12) 0.64613(11) 0.0449(5) Uani 1 1 d .
C15 C 0.53021(17) 0.31173(12) 0.66436(11) 0.0419(5) Uani 1 1 d .
C18 C 0.5338(2) 0.39341(13) 0.67165(13) 0.0545(7) Uani 1 1 d .
H18 H 0.4757(18) 0.4131(6) 0.6488(7) 0.065 Uiso 1 1 calc R
C13 C 0.55651(17) 0.18768(12) 0.70313(11) 0.0434(5) Uani 1 1 d .
H13 H 0.5739 0.1572 0.7351 0.052 Uiso 1 1 calc R
C17 C 0.50261(18) 0.20446(13) 0.59906(11) 0.0463(5) Uani 1 1 d .
H17 H 0.4849 0.1857 0.5614 0.056 Uiso 1 1 calc R
C19 C 0.5306(2) 0.07706(13) 0.63768(14) 0.0606(7) Uani 1 1 d .
H19C H 0.4823 0.0644 0.6056 0.091 Uiso 1 1 calc R
H19B H 0.5075 0.0540 0.6742 0.091 Uiso 1 1 calc R
H19C H 0.6022 0.0611 0.6278 0.091 Uiso 1 1 calc R
C21 C 0.5197(3) 0.41829(15) 0.73601(15) 0.0751(9) Uani 1 1 d .
H21A H 0.4541 0.3984 0.7521 0.113 Uiso 1 1 calc R
H21B H 0.5162 0.4703 0.7372 0.113 Uiso 1 1 calc R
H21C H 0.5797 0.4019 0.7597 0.113 Uiso 1 1 calc R
C20 C 0.6378(2) 0.42216(16) 0.64468(15) 0.0730(8) Uani 1 1 d .
H20A H 0.6980 0.4047 0.6677 0.110 Uiso 1 1 calc R
H20B H 0.6370 0.4742 0.6455 0.110 Uiso 1 1 calc R
H20C H 0.6442 0.4058 0.6038 0.110 Uiso 1 1 calc R
N1 N 0.18051(13) 0.24764(9) 0.60776(8) 0.0371(4) Uani 1 1 d .
N21 N 0.29669(13) 0.14187(9) 0.68859(8) 0.0370(4) Uani 1 1 d .
N2 N 0.26504(14) 0.28062(9) 0.63567(9) 0.0405(4) Uani 1 1 d .
N11 N 0.20776(13) 0.12456(9) 0.65555(8) 0.0354(4) Uani 1 1 d .
C4 C 0.1531(2) 0.36608(12) 0.60243(14) 0.0598(7) Uani 1 1 d .
H4 H 0.1228 0.4112 0.5942 0.072 Uiso 1 1 calc R
C3 C 0.24755(19) 0.35182(12) 0.63275(13) 0.0553(7) Uani 1 1 d .
H3 H 0.2929 0.3870 0.6490 0.066 Uiso 1 1 calc R
C5 C 0.11357(18) 0.29932(13) 0.58714(12) 0.0496(6) Uani 1 1 d .
H5 H 0.0502 0.2910 0.5658 0.060 Uiso 1 1 calc R
C51 C 0.16587(19) 0.06281(12) 0.67803(10) 0.0436(5) Uani 1 1 d .
H51 H 0.1052 0.0391 0.6632 0.052 Uiso 1 1 calc R
C31 C 0.30636(19) 0.09164(12) 0.73119(11) 0.0462(5) Uani 1 1 d .
H31 H 0.3600 0.0913 0.7605 0.055 Uiso 1 1 calc R
C41 C 0.22647(19) 0.04036(12) 0.72615(11) 0.0483(6) Uani 1 1 d .
H41 H 0.2159 -0.0004 0.7501 0.058 Uiso 1 1 calc R
C7 C -0.03515(18) 0.16290(13) 0.61999(11) 0.0463(5) Uani 1 1 d .
H7 H -0.0187 0.1883 0.6550 0.056 Uiso 1 1 calc R
C11 C 0.01897(19) 0.10320(13) 0.53083(11) 0.0485(5) Uani 1 1 d .
H11 H 0.0723 0.0874 0.5044 0.058 Uiso 1 1 calc R
C6 C 0.04835(17) 0.14285(11) 0.58163(10) 0.0381(4) Uani 1 1 d .
C10 C -0.0880(2) 0.08667(16) 0.51867(13) 0.0602(7) Uani 1 1 d .
H10 H -0.1054 0.0606 0.4841 0.072 Uiso 1 1 calc R
C9 C -0.1684(2) 0.10848(15) 0.55714(14) 0.0605(7) Uani 1 1 d .
H9 H -0.2401 0.0976 0.5487 0.073 Uiso 1 1 calc R
C111 C 0.29669(18) 0.07139(12) 0.53784(11) 0.0472(5) Uani 1 1 d .
H111 H 0.2831 0.0388 0.5689 0.057 Uiso 1 1 calc R
C61 C 0.25424(16) 0.14100(12) 0.54185(10) 0.0394(5) Uani 1 1 d .
C101 C 0.3582(2) 0.04894(14) 0.48958(12) 0.0560(6) Uani 1 1 d .
H101 H 0.3858 0.0021 0.4887 0.067 Uiso 1 1 calc R
C8 C -0.14208(19) 0.14630(14) 0.60792(12) 0.0538(6) Uani 1 1 d .
H8 H -0.1959 0.1609 0.6345 0.065 Uiso 1 1 calc R
C71 C 0.27691(19) 0.18703(13) 0.49377(11) 0.0496(6) Uani 1 1 d .
H71 H 0.2508 0.2343 0.4946 0.059 Uiso 1 1 calc R
C91 C 0.3788(2) 0.09557(17) 0.44281(14) 0.0629(7) Uani 1 1 d .
H91 H 0.4204 0.0806 0.4102 0.075 Uiso 1 1 calc R
C81 C 0.3374(2) 0.16438(16) 0.44460(13) 0.0611(7) Uani 1 1 d .
H81 H 0.3498 0.1961 0.4127 0.073 Uiso 1 1 calc R

loop_
_atom_site_aniso_label
_atom_site_aniso_U_11
_atom_site_aniso_U_22
_atom_site_aniso_U_33
_atom_site_aniso_U_23
_atom_site_aniso_U_13
_atom_site_aniso_U_12
Ru 0.02701(9) 0.03270(10) 0.04113(11) -0.00172(7) -0.00266(6) 0.00134(6)
Cl 0.0439(3) 0.0662(4) 0.0535(3) -0.0133(3) 0.0075(3) -0.0028(3)
B 0.0340(11) 0.0306(11) 0.0441(13) 0.0015(9) -0.0023(10) -0.0007(9)
C14 0.0274(10) 0.0497(13) 0.0501(13) -0.0067(10) -0.0049(9) 0.0011(9)
C16 0.0370(11) 0.0513(13) 0.0480(13) 0.0069(10) 0.0028(10) 0.0019(10)
C12 0.0314(10) 0.0433(12) 0.0600(15) -0.0071(11) 0.0036(10) 0.0052(9)
C15 0.0303(10) 0.0384(11) 0.0568(14) -0.0007(10) 0.0012(9) -0.0021(9)
C18 0.0409(13) 0.0391(12) 0.0836(19) 0.0030(12) -0.0086(12) -0.0042(10)
C13 0.0303(10) 0.0461(12) 0.0538(13) 0.0034(10) -0.0062(10) 0.0081(9)
C17 0.0370(11) 0.0550(13) 0.0470(13) -0.0066(11) 0.0030(10) 0.0023(10)
C19 0.0538(15) 0.0441(13) 0.084(2) -0.0140(13) 0.0005(14) 0.0099(11)
C21 0.077(2) 0.0489(15) 0.100(2) -0.0212(15) 0.0147(17) -0.0088(14)
C20 0.0711(19) 0.0564(16) 0.092(2) 0.0037(16) 0.0044(17) -0.0240(15)
N1 0.0309(9) 0.0336(8) 0.0467(11) 0.0002(7) -0.0059(8) 0.0007(7)
N21 0.0310(8) 0.0367(9) 0.0434(10) 0.0025(7) -0.0045(7) 0.0010(7)
N2 0.0309(9) 0.0325(9) 0.0580(12) -0.0013(8) -0.0076(8) 0.0010(7)
N11 0.0324(9) 0.0327(9) 0.0412(9) 0.0002(7) -0.0021(7) -0.0013(7)
C4 0.0434(13) 0.0333(12) 0.103(2) 0.0102(13) -0.0129(14) 0.0070(10)
C3 0.0393(12) 0.0309(11) 0.096(2) -0.0024(12) -0.0115(13) 0.0000(9)
C5 0.0371(12) 0.0425(12) 0.0691(16) 0.0067(11) -0.0124(11) 0.0046(10)
C51 0.0432(12) 0.0342(11) 0.0536(14) 0.0033(9) -0.0008(10) -0.0037(9)
C31 0.0446(12) 0.0448(12) 0.0491(13) 0.0071(10) -0.0076(10) 0.0038(10)
C41 0.0505(13) 0.0378(11) 0.0566(15) 0.0120(10) -0.0004(11) 0.0015(10)
C7 0.0401(12) 0.0511(13) 0.0477(13) -0.0027(10) -0.0026(10) -0.0025(10)
C11 0.0444(12) 0.0531(13) 0.0480(13) -0.0041(11) -0.0028(11) -0.0042(10)
C6 0.0355(11) 0.0347(10) 0.0439(12) 0.0034(9) -0.0045(9) -0.0016(8)
C10 0.0571(16) 0.0641(17) 0.0595(16) -0.0082(13) -0.0136(13) -0.0173(13)
C9 0.0408(13) 0.0672(16) 0.0735(18) 0.0083(14) -0.0113(13) -0.0145(12)
C111 0.0413(12) 0.0423(12) 0.0579(14) -0.0019(10) 0.0005(11) 0.0010(10)
C61 0.0329(10) 0.0398(11) 0.0454(12) -0.0006(9) -0.0028(9) -0.0060(9)
C101 0.0424(13) 0.0544(14) 0.0711(18) -0.0170(13) 0.0048(12) 0.0017(11)
C8 0.0381(12) 0.0591(15) 0.0641(16) 0.0027(13) 0.0014(11) -0.0031(11)
C71 0.0469(13) 0.0467(13) 0.0550(14) 0.0041(11) 0.0033(11) -0.0080(10)
C91 0.0484(14) 0.0751(19) 0.0651(17) -0.0188(15) 0.0164(13) -0.0109(13)
C81 0.0572(15) 0.0699(17) 0.0562(15) 0.0053(13) 0.0136(13) -0.0171(14)

loop_
_atom_type_symbol
_atom_type_description
_atom_type_scat_dispersion_real
_atom_type_scat_dispersion_imag
_atom_type_scat_source
C C 0.0033 0.0016 'International Tables Vol C Tables 4.2.6.8 and 6.1.1.4'
H H 0.0000 0.0000 'International Tables Vol C Tables 4.2.6.8 and 6.1.1.4'
B B 0.0013 0.0007 'International Tables Vol C Tables 4.2.6.8 and 6.1.1.4'
N N 0.0061 0.0033 'International Tables Vol C Tables 4.2.6.8 and 6.1.1.4'
Cl Cl 0.1484 0.1585 'International Tables Vol C Tables 4.2.6.8 and 6.1.1.4'
Ru Ru -1.2594 0.8363 'International Tables Vol C Tables 4.2.6.8 and 6.1.1.4'

loop_
_geom_angle_atom_site_label_1
_geom_angle_atom_site_label_2
_geom_angle_atom_site_label_3
_geom_angle
N2 Ru N21 85.65(7)
N2 Ru C16 89.42(8)
N21 Ru C16 141.02(8)
N2 Ru C14 138.18(8)
N21 Ru C14 134.37(8)
C16 Ru C14 67.12(9)
N2 Ru C17 103.43(8)
N21 Ru C17 106.31(8)
C16 Ru C17 37.91(9)
C14 Ru C17 79.43(9)
N2 Ru C13 168.83(8)
N21 Ru C13 102.14(8)
C16 Ru C13 79.49(9)
C14 Ru C13 37.30(8)
C17 Ru C13 66.88(9)
N2 Ru C15 104.06(8)
N21 Ru C15 169.61(7)
C16 Ru C15 37.56(9)
C14 Ru C15 37.43(8)
C17 Ru C15 68.18(9)
C13 Ru C15 67.73(8)
N2 Ru C12 136.14(8)
N21 Ru C12 90.08(8)
C16 Ru C12 67.49(9)
C14 Ru C12 67.36(8)
C17 Ru C12 36.87(9)
C13 Ru C12 37.33(9)
C15 Ru C12 80.36(8)
N2 Ru Cl 84.36(6)
N21 Ru Cl 85.19(5)
C16 Ru Cl 132.78(7)
C14 Ru Cl 87.32(6)
C17 Ru Cl 166.38(6)
C13 Ru Cl 104.08(7)
C15 Ru Cl 99.28(6)
C12 Ru Cl 138.78(7)
N11 B N1 107.10(17)
N11 B C61 110.08(17)
N1 B C61 110.52(17)
N11 B C6 107.92(17)
N1 B C6 108.29(16)
C61 B C6 112.73(18)
C13 C14 C15 121.9(2)
C13 C14 Ru 71.88(12)
C15 C14 Ru 72.47(12)
C15 C16 C17 122.2(2)
C15 C16 Ru 73.51(13)
C17 C16 Ru 72.37(13)
C17 C12 C13 118.7(2)
C17 C12 C19 121.3(2)
C13 C12 C19 120.0(2)
C17 C12 Ru 70.28(12)
C13 C12 Ru 70.36(12)
C19 C12 Ru 130.03(17)
C16 C15 C14 116.6(2)
C16 C15 C18 120.5(2)
C14 C15 C18 122.9(2)
C16 C15 Ru 68.93(12)
C14 C15 Ru 70.10(12)
C18 C15 Ru 132.25(16)
C21 C18 C15 113.5(2)
C21 C18 C20 111.4(2)
C15 C18 C20 109.3(2)
C14 C13 C12 120.4(2)
C14 C13 Ru 70.82(12)
C12 C13 Ru 72.31(12)
C12 C17 C16 120.1(2)
C12 C17 Ru 72.85(13)
C16 C17 Ru 69.72(13)
C5 N1 N2 108.27(17)
C5 N1 B 127.41(18)
N2 N1 B 123.88(16)
C31 N21 N11 107.03(17)
C31 N21 Ru 126.18(15)
N11 N21 Ru 126.78(13)
C3 N2 N1 107.04(17)
C3 N2 Ru 125.37(15)
N1 N2 Ru 127.59(13)
C51 N11 N21 108.09(17)
C51 N11 B 126.83(18)
N21 N11 B 124.37(16)
C5 C4 C3 104.7(2)
N2 C3 C4 110.5(2)
N1 C5 C4 109.4(2)
N11 C51 C41 109.4(2)
N21 C31 C41 110.9(2)
C51 C41 C31 104.5(2)
C8 C7 C6 122.3(2)
C10 C11 C6 121.5(2)
C7 C6 C11 116.2(2)
C7 C6 B 122.00(19)
C11 C6 B 121.8(2)
C9 C10 C11 120.6(2)
C8 C9 C10 119.3(2)
C101 C111 C61 122.4(2)
C111 C61 C71 115.9(2)
C111 C61 B 121.4(2)
C71 C61 B 122.3(2)
C91 C101 C111 120.2(2)
C9 C8 C7 120.1(2)
C81 C71 C61 121.9(2)
C81 C91 C101 119.3(3)
C91 C81 C71 120.3(3)

loop_
_geom_bond_atom_site_label_1
_geom_bond_atom_site_label_2
_geom_bond_distance
Ru N2 2.0863(17)
Ru N21 2.0951(17)
Ru C16 2.161(2)
Ru C14 2.190(2)
Ru C17 2.196(2)
Ru C13 2.203(2)
Ru C15 2.221(2)
Ru C12 2.229(2)
Ru Cl 2.3991(6)
B N11 1.570(3)
B N1 1.573(3)
B C61 1.610(3)
B C6 1.633(3)
C14 C13 1.405(3)
C14 C15 1.416(3)
C16 C15 1.412(3)
C16 C17 1.416(3)
C12 C17 1.399(3)
C12 C13 1.419(3)
C12 C19 1.496(3)
C15 C18 1.515(3)
C18 C21 1.511(4)
C18 C20 1.517(4)
N1 C5 1.344(3)
N1 N2 1.361(2)
N21 C31 1.329(3)
N21 N11 1.362(2)
N2 C3 1.332(3)
N11 C51 1.347(3)
C4 C5 1.368(3)
C4 C3 1.376(3)
C51 C41 1.370(3)
C31 C41 1.374(3)
C7 C8 1.386(3)
C7 C6 1.390(3)
C11 C10 1.387(3)
C11 C6 1.392(3)
C10 C9 1.373(4)
C9 C8 1.365(4)
C111 C101 1.378(3)
C111 C61 1.390(3)
C61 C71 1.392(3)
C101 C91 1.372(4)
C71 C81 1.388(4)
C91 C81 1.369(4)
